data_7703362
loop_
_publ_author_name
'Li, Haijian'
'Kegler, Philip'
'Alekseev, Evgeny V.'

_publ_section_title
;
 Crystal growth of novel 3D skeleton uranyl germanium complexes: influence
 of synthetic conditions on crystal structures.
;
_journal_issue 7
_journal_name_full 'Dalton transactions (Cambridge, England : 2003)'
_journal_page_first 2244
_journal_page_last 2257
_journal_paper_doi 10.1039/c9dt04750f
_journal_volume 49
_journal_year 2020
_chemical_formula_sum 'Cs2 Ge2 O14 U3'
_chemical_formula_weight 1349.09
_space_group_crystal_system orthorhombic
_space_group_IT_number 62
_space_group_name_Hall '-P 2ac 2n'
_space_group_name_H-M_alt 'P n m a'
_audit_creation_method SHELXL-2018/1
_audit_update_record
;
2019-12-05 deposited with the CCDC.	2020-01-24 downloaded from the CCDC.
;
_cell_angle_alpha 90
_cell_angle_beta 90
_cell_angle_gamma 90
_cell_formula_units_Z 4
_cell_length_a 10.60811(17)
_cell_length_b 7.66072(12)
_cell_length_c 16.1437(3)
_cell_measurement_reflns_used 6478
_cell_measurement_temperature 293(2)
_cell_measurement_theta_max 32.4580
_cell_measurement_theta_min 3.1770
_cell_volume 1311.93(4)
_computing_structure_refinement 'SHELXL-2018/1 (Sheldrick, 2018)'
_diffrn_ambient_temperature 293(2)
_diffrn_detector_area_resol_mean '\w scans'
_diffrn_measured_fraction_theta_full 0.995
_diffrn_measured_fraction_theta_max 0.997
_diffrn_measurement_device_type graphite
_diffrn_measurement_method 'SuperNova, Dual, Cu at zero, Eos'
_diffrn_radiation_type MoK\a
_diffrn_radiation_wavelength 0.71073
_diffrn_reflns_av_R_equivalents 0.0339
_diffrn_reflns_av_unetI/netI 0.0196
_diffrn_reflns_Laue_measured_fraction_full 0.995
_diffrn_reflns_Laue_measured_fraction_max 0.997
_diffrn_reflns_limit_h_max 13
_diffrn_reflns_limit_h_min -14
_diffrn_reflns_limit_k_max 10
_diffrn_reflns_limit_k_min -10
_diffrn_reflns_limit_l_max 21
_diffrn_reflns_limit_l_min -21
_diffrn_reflns_number 11965
_diffrn_reflns_point_group_measured_fraction_full 0.995
_diffrn_reflns_point_group_measured_fraction_max 0.997
_diffrn_reflns_theta_full 25.242
_diffrn_reflns_theta_max 28.276
_diffrn_reflns_theta_min 2.523
_diffrn_source 'fine-focus sealed tube'
_exptl_absorpt_coefficient_mu 46.977
_exptl_absorpt_correction_T_max 0
_exptl_absorpt_correction_T_min 0
_exptl_absorpt_correction_type multi-scan
_exptl_crystal_colour Green
_exptl_crystal_density_diffrn 6.830
_exptl_crystal_description Column
_exptl_crystal_F_000 2248
_exptl_crystal_size_max 0.400
_exptl_crystal_size_mid 0.200
_exptl_crystal_size_min 0.200
_refine_diff_density_max 1.166
_refine_diff_density_min -2.491
_refine_diff_density_rms 0.338
_refine_ls_extinction_method none
_refine_ls_goodness_of_fit_ref 1.085
_refine_ls_hydrogen_treatment undef
_refine_ls_matrix_type full
_refine_ls_number_parameters 112
_refine_ls_number_reflns 1743
_refine_ls_number_restraints 6
_refine_ls_restrained_S_all 1.120
_refine_ls_R_factor_all 0.0205
_refine_ls_R_factor_gt 0.0186
_refine_ls_shift/su_max 0.001
_refine_ls_shift/su_mean 0.000
_refine_ls_structure_factor_coef Fsqd
_refine_ls_weighting_details 'w=1/[\s^2^(Fo^2^)+(0.0246P)^2^+3.8202P] where P=(Fo^2^+2Fc^2^)/3'
_refine_ls_weighting_scheme calc
_refine_ls_wR_factor_gt 0.0451
_refine_ls_wR_factor_ref 0.0457
_reflns_Friedel_coverage 0.000
_reflns_number_gt 1632
_reflns_number_total 1743
_reflns_threshold_expression 'I > 2\s(I)'
_cod_data_source_file c9dt04750f2.cif
_cod_data_source_block Cs2(UO2)3(GeO4)2
_cod_depositor_comments 'Adding full bibliography for 7703362--7703366.cif.'
_cod_database_code 7703362
_shelx_shelxl_version_number 2018/1
_shelx_space_group_comment
;
The symmetry employed for this shelxl refinement is uniquely defined
by the following loop, which should always be used as a source of
symmetry information in preference to the above space-group names.
They are only intended as comments.
;
_shelx_estimated_absorpt_t_min 0.019
_shelx_estimated_absorpt_t_max 0.038

loop_
_space_group_symop_operation_xyz
'x, y, z'
'-x+1/2, -y, z+1/2'
'-x, y+1/2, -z'
'x+1/2, -y+1/2, -z+1/2'
'-x, -y, -z'
'x-1/2, y, -z-1/2'
'x, -y-1/2, z'
'-x-1/2, y-1/2, z-1/2'

loop_
_atom_site_label
_atom_site_type_symbol
_atom_site_fract_x
_atom_site_fract_y
_atom_site_fract_z
_atom_site_U_iso_or_equiv
_atom_site_adp_type
_atom_site_occupancy
_atom_site_site_symmetry_order
_atom_site_calc_flag
_atom_site_refinement_flags_posn
_atom_site_refinement_flags_adp
_atom_site_refinement_flags_occupancy
U1 U 0.63399(2) 0.250000 0.72020(2) 0.00708(7) Uani 1 2 d S T P
U2 U 0.66410(2) -0.250000 0.70305(2) 0.00695(7) Uani 1 2 d S T P
U3 U 0.50023(2) 0.250000 0.98479(2) 0.00710(7) Uani 1 2 d S T P
Ge1 Ge 0.42687(5) -0.01042(6) 0.82436(4) 0.00727(11) Uani 1 1 d . . .
Cs1 Cs 0.34989(4) -0.00794(4) 0.56928(3) 0.02196(10) Uani 1 1 d . U .
O1 O 0.6696(5) 0.250000 0.9877(3) 0.0134(11) Uani 1 2 d S T P
O2 O 0.4672(5) 0.250000 0.8273(3) 0.0096(10) Uani 1 2 d S T P
O3 O 0.5262(4) -0.0233(4) 0.7366(3) 0.0099(7) Uani 1 1 d . . .
O4 O 0.3301(5) 0.250000 0.9845(4) 0.0139(11) Uani 1 2 d S T P
O5 O 0.5562(5) 0.250000 0.6202(4) 0.0138(11) Uani 1 2 d S T P
O6 O 0.5056(4) -0.0218(4) 0.9202(2) 0.0095(7) Uani 1 1 d . . .
O7 O 0.6015(5) -0.250000 0.5986(4) 0.0138(11) Uani 1 2 d S T P
O8 O 0.3828(5) -0.250000 0.8256(3) 0.0105(10) Uani 1 2 d S T P
O9 O 0.2621(3) 0.0256(4) 0.8196(3) 0.0103(7) Uani 1 1 d . . .
O10 O 0.7276(5) 0.250000 0.8132(4) 0.0158(12) Uani 1 2 d S T P
O11 O 0.7127(5) -0.250000 0.8094(3) 0.0157(12) Uani 1 2 d S T P

loop_
_atom_site_aniso_label
_atom_site_aniso_U_11
_atom_site_aniso_U_22
_atom_site_aniso_U_33
_atom_site_aniso_U_23
_atom_site_aniso_U_13
_atom_site_aniso_U_12
U1 0.00678(12) 0.00557(12) 0.00888(14) 0.000 -0.00040(9) 0.000
U2 0.00687(12) 0.00569(12) 0.00828(14) 0.000 0.00001(9) 0.000
U3 0.00747(13) 0.00529(13) 0.00853(14) 0.000 0.00002(9) 0.000
Ge1 0.0054(2) 0.0103(2) 0.0061(3) 0.00008(19) -0.00004(18) 0.00043(18)
Cs1 0.01891(19) 0.01682(19) 0.0301(2) -0.00035(14) -0.00444(15) -0.00026(13)
O1 0.013(3) 0.016(3) 0.011(3) 0.000 0.004(2) 0.000
O2 0.010(2) 0.006(2) 0.013(3) 0.000 0.002(2) 0.000
O3 0.0093(17) 0.0077(16) 0.0126(19) 0.0008(14) 0.0054(15) 0.0011(14)
O4 0.014(3) 0.014(3) 0.014(3) 0.000 -0.001(2) 0.000
O5 0.017(3) 0.014(2) 0.011(3) 0.000 -0.002(2) 0.000
O6 0.0114(17) 0.0096(16) 0.0074(17) -0.0006(14) -0.0016(13) -0.0004(13)
O7 0.013(3) 0.014(2) 0.015(3) 0.000 -0.001(2) 0.000
O8 0.011(2) 0.007(2) 0.014(3) 0.000 -0.001(2) 0.000
O9 0.0088(17) 0.0062(15) 0.016(2) 0.0001(14) -0.0028(15) 0.0000(13)
O10 0.016(3) 0.019(3) 0.012(3) 0.000 -0.001(2) 0.000
O11 0.021(3) 0.017(3) 0.009(3) 0.000 -0.002(2) 0.000

loop_
_atom_type_symbol
_atom_type_description
_atom_type_scat_dispersion_real
_atom_type_scat_dispersion_imag
_atom_type_scat_source
O O 0.0106 0.0060 'International Tables Vol C Tables 4.2.6.8 and 6.1.1.4'
Cs Cs -0.3680 2.1192 'International Tables Vol C Tables 4.2.6.8 and 6.1.1.4'
Ge Ge 0.1547 1.8001 'International Tables Vol C Tables 4.2.6.8 and 6.1.1.4'
U U -9.6767 9.6646 'International Tables Vol C Tables 4.2.6.8 and 6.1.1.4'

loop_
_geom_angle_atom_site_label_1
_geom_angle_atom_site_label_2
_geom_angle_atom_site_label_3
_geom_angle
_geom_angle_site_symmetry_1
_geom_angle_site_symmetry_3
O10 U1 O5 173.6(3) . .
O10 U1 O9 84.64(16) . 4_556
O5 U1 O9 91.16(16) . 4_556
O10 U1 O9 84.64(16) . 6_657
O5 U1 O9 91.16(16) . 6_657
O9 U1 O9 97.69(18) 4_556 6_657
O10 U1 O3 99.83(13) . .
O5 U1 O3 83.19(13) . .
O9 U1 O3 166.23(13) 4_556 .
O9 U1 O3 70.00(13) 6_657 .
O10 U1 O3 99.83(13) . 7_565
O5 U1 O3 83.19(13) . 7_565
O9 U1 O3 70.00(13) 4_556 7_565
O9 U1 O3 166.23(13) 6_657 7_565
O3 U1 O3 121.42(18) . 7_565
O10 U1 O2 79.1(2) . .
O5 U1 O2 107.3(2) . .
O9 U1 O2 128.47(10) 4_556 .
O9 U1 O2 128.47(10) 6_657 .
O3 U1 O2 65.29(10) . .
O3 U1 O2 65.29(10) 7_565 .
O10 U1 Ge1 86.79(15) . .
O5 U1 Ge1 98.38(14) . .
O9 U1 Ge1 164.22(10) 4_556 .
O9 U1 Ge1 94.68(9) 6_657 .
O3 U1 Ge1 29.36(9) . .
O3 U1 Ge1 98.55(9) 7_565 .
O2 U1 Ge1 36.37(2) . .
O10 U1 Ge1 86.79(15) . 7_565
O5 U1 Ge1 98.38(14) . 7_565
O9 U1 Ge1 94.68(9) 4_556 7_565
O9 U1 Ge1 164.22(10) 6_657 7_565
O3 U1 Ge1 98.55(9) . 7_565
O3 U1 Ge1 29.37(9) 7_565 7_565
O2 U1 Ge1 36.37(2) . 7_565
Ge1 U1 Ge1 71.588(18) . 7_565
O10 U1 U2 90.81(2) . .
O5 U1 U2 88.50(2) . .
O9 U1 U2 132.75(9) 4_556 .
O9 U1 U2 35.13(9) 6_657 .
O3 U1 U2 34.97(9) . .
O3 U1 U2 156.11(9) 7_565 .
O2 U1 U2 96.286(6) . .
Ge1 U1 U2 60.492(9) . .
Ge1 U1 U2 132.078(12) 7_565 .
O10 U1 U2 90.81(2) . 1_565
O5 U1 U2 88.50(2) . 1_565
O9 U1 U2 35.13(9) 4_556 1_565
O9 U1 U2 132.75(9) 6_657 1_565
O3 U1 U2 156.11(9) . 1_565
O3 U1 U2 34.97(9) 7_565 1_565
O2 U1 U2 96.286(6) . 1_565
Ge1 U1 U2 132.079(12) . 1_565
Ge1 U1 U2 60.493(9) 7_565 1_565
U2 U1 U2 167.405(11) . 1_565
O10 U1 Cs1 148.14(9) . .
O5 U1 Cs1 35.51(11) . .
O9 U1 Cs1 126.62(10) 4_556 .
O9 U1 Cs1 84.98(10) 6_657 .
O3 U1 Cs1 48.35(10) . .
O3 U1 Cs1 97.34(10) 7_565 .
O2 U1 Cs1 84.03(11) . .
Ge1 U1 Cs1 64.161(12) . .
Ge1 U1 Cs1 95.480(12) 7_565 .
U2 U1 Cs1 64.258(6) . .
U2 U1 Cs1 117.949(8) 1_565 .
O11 U2 O7 175.2(3) . .
O11 U2 O3 87.60(16) . 7
O7 U2 O3 89.22(15) . 7
O11 U2 O3 87.59(16) . .
O7 U2 O3 89.22(15) . .
O3 U2 O3 96.13(18) 7 .
O11 U2 O8 84.6(2) . 6_657
O7 U2 O8 100.2(2) . 6_657
O3 U2 O8 131.30(9) 7 6_657
O3 U2 O8 131.30(9) . 6_657
O11 U2 O9 91.23(13) . 6_657
O7 U2 O9 90.97(13) . 6_657
O3 U2 O9 165.61(12) 7 6_657
O3 U2 O9 69.49(13) . 6_657
O8 U2 O9 62.74(9) 6_657 6_657
O11 U2 O9 91.23(13) . 4_546
O7 U2 O9 90.97(13) . 4_546
O3 U2 O9 69.49(13) 7 4_546
O3 U2 O9 165.61(13) . 4_546
O8 U2 O9 62.74(9) 6_657 4_546
O9 U2 O9 124.89(18) 6_657 4_546
O11 U2 Ge1 83.55(15) . 6_657
O7 U2 Ge1 100.43(14) . 6_657
O3 U2 Ge1 162.73(10) 7 6_657
O3 U2 Ge1 98.27(9) . 6_657
O8 U2 Ge1 33.104(12) 6_657 6_657
O9 U2 Ge1 30.14(9) 6_657 6_657
O9 U2 Ge1 95.84(9) 4_546 6_657
O11 U2 Ge1 83.55(15) . 4_546
O7 U2 Ge1 100.43(14) . 4_546
O3 U2 Ge1 98.27(9) 7 4_546
O3 U2 Ge1 162.73(10) . 4_546
O8 U2 Ge1 33.104(12) 6_657 4_546
O9 U2 Ge1 95.84(9) 6_657 4_546
O9 U2 Ge1 30.14(9) 4_546 4_546
Ge1 U2 Ge1 66.071(17) 6_657 4_546
O11 U2 U1 87.42(2) . .
O7 U2 U1 92.091(19) . .
O3 U2 U1 132.13(9) 7 .
O3 U2 U1 36.09(9) . .
O8 U2 U1 95.471(9) 6_657 .
O9 U2 U1 33.49(9) 6_657 .
O9 U2 U1 158.19(9) 4_546 .
Ge1 U2 U1 62.367(9) 6_657 .
Ge1 U2 U1 128.311(11) 4_546 .
O11 U2 U1 87.42(2) . 1_545
O7 U2 U1 92.091(19) . 1_545
O3 U2 U1 36.09(9) 7 1_545
O3 U2 U1 132.13(9) . 1_545
O8 U2 U1 95.471(9) 6_657 1_545
O9 U2 U1 158.19(9) 6_657 1_545
O9 U2 U1 33.49(9) 4_546 1_545
Ge1 U2 U1 128.312(11) 6_657 1_545
Ge1 U2 U1 62.368(10) 4_546 1_545
U1 U2 U1 167.405(11) . 1_545
O11 U2 Cs1 133.68(15) . .
O7 U2 Cs1 42.52(13) . .
O3 U2 Cs1 87.28(10) 7 .
O3 U2 Cs1 47.39(10) . .
O8 U2 Cs1 130.49(11) 6_657 .
O9 U2 Cs1 83.17(9) 6_657 .
O9 U2 Cs1 129.14(10) 4_546 .
Ge1 U2 Cs1 109.526(11) 6_657 .
Ge1 U2 Cs1 142.704(14) 4_546 .
U1 U2 Cs1 63.375(6) . .
U1 U2 Cs1 113.134(8) 1_545 .
O1 U3 O4 178.6(3) . .
O1 U3 O6 90.53(15) . 3_657
O4 U3 O6 88.58(15) . 3_657
O1 U3 O6 90.53(15) . 5_657
O4 U3 O6 88.58(15) . 5_657
O6 U3 O6 97.42(19) 3_657 5_657
O1 U3 O6 89.28(12) . .
O4 U3 O6 91.33(13) . .
O6 U3 O6 165.35(10) 3_657 .
O6 U3 O6 67.94(16) 5_657 .
O1 U3 O6 89.28(12) . 7_565
O4 U3 O6 91.33(12) . 7_565
O6 U3 O6 67.94(16) 3_657 7_565
O6 U3 O6 165.35(10) 5_657 7_565
O6 U3 O6 126.71(19) . 7_565
O1 U3 O2 99.3(2) . .
O4 U3 O2 82.0(2) . .
O6 U3 O2 130.51(9) 3_657 .
O6 U3 O2 130.51(10) 5_657 .
O6 U3 O2 63.88(10) . .
O6 U3 O2 63.88(10) 7_565 .
O1 U3 Ge1 104.58(14) . .
O4 U3 Ge1 76.49(14) . .
O6 U3 Ge1 161.45(9) 3_657 .
O6 U3 Ge1 93.21(9) 5_657 .
O6 U3 Ge1 29.53(9) . .
O6 U3 Ge1 101.02(10) 7_565 .
O2 U3 Ge1 37.34(3) . .
O1 U3 Ge1 104.58(14) . 7_565
O4 U3 Ge1 76.49(14) . 7_565
O6 U3 Ge1 93.21(9) 3_657 7_565
O6 U3 Ge1 161.45(9) 5_657 7_565
O6 U3 Ge1 101.02(10) . 7_565
O6 U3 Ge1 29.53(9) 7_565 7_565
O2 U3 Ge1 37.34(3) . 7_565
Ge1 U3 Ge1 72.833(19) . 7_565
O1 U3 U3 89.88(2) . 5_667
O4 U3 U3 89.95(2) . 5_667
O6 U3 U3 33.99(9) 3_657 5_667
O6 U3 U3 131.40(9) 5_657 5_667
O6 U3 U3 160.65(10) . 5_667
O6 U3 U3 33.95(10) 7_565 5_667
O2 U3 U3 97.229(9) . 5_667
Ge1 U3 U3 133.359(14) . 5_667
Ge1 U3 U3 60.587(10) 7_565 5_667
O1 U3 U3 89.88(2) . 5_657
O4 U3 U3 89.95(2) . 5_657
O6 U3 U3 131.40(9) 3_657 5_657
O6 U3 U3 33.99(9) 5_657 5_657
O6 U3 U3 33.95(10) . 5_657
O6 U3 U3 160.65(10) 7_565 5_657
O2 U3 U3 97.229(9) . 5_657
Ge1 U3 U3 60.588(10) . 5_657
Ge1 U3 U3 133.359(14) 7_565 5_657
U3 U3 U3 165.385(17) 5_667 5_657
O1 U3 Cs1 30.85(8) . 4_556
O4 U3 Cs1 149.73(8) . 4_556
O6 U3 Cs1 79.11(9) 3_657 4_556
O6 U3 Cs1 120.19(9) 5_657 4_556
O6 U3 Cs1 107.41(10) . 4_556
O6 U3 Cs1 58.42(9) 7_565 4_556
O2 U3 Cs1 85.21(10) . 4_556
Ge1 U3 Cs1 108.463(13) . 4_556
Ge1 U3 Cs1 76.711(11) 7_565 4_556
U3 U3 Cs1 64.554(7) 5_667 4_556
U3 U3 Cs1 118.917(10) 5_657 4_556
O6 Ge1 O3 114.75(18) . .
O6 Ge1 O9 120.93(18) . .
O3 Ge1 O9 124.19(19) . .
O6 Ge1 O8 93.4(2) . .
O3 Ge1 O8 95.8(2) . .
O9 Ge1 O8 84.70(19) . .
O6 Ge1 O2 85.89(19) . .
O3 Ge1 O2 87.02(19) . .
O9 Ge1 O2 93.21(18) . .
O8 Ge1 O2 177.1(2) . .
O6 Ge1 U3 40.72(11) . .
O3 Ge1 U3 120.83(13) . .
O9 Ge1 U3 99.76(13) . .
O8 Ge1 U3 128.62(17) . .
O2 Ge1 U3 49.70(15) . .
O6 Ge1 U2 118.78(12) . 6_557
O3 Ge1 U2 110.96(13) . 6_557
O9 Ge1 U2 42.44(11) . 6_557
O8 Ge1 U2 43.01(15) . 6_557
O2 Ge1 U2 135.21(14) . 6_557
U3 Ge1 U2 128.072(18) . 6_557
O6 Ge1 U1 99.00(12) . .
O3 Ge1 U1 41.74(12) . .
O9 Ge1 U1 121.55(12) . .
O8 Ge1 U1 136.98(16) . .
O2 Ge1 U1 45.94(14) . .
U3 Ge1 U1 83.312(13) . .
U2 Ge1 U1 141.943(19) 6_557 .
O6 Ge1 Cs1 162.67(13) . .
O3 Ge1 Cs1 47.95(13) . .
O9 Ge1 Cs1 76.40(13) . .
O8 Ge1 Cs1 88.11(17) . .
O2 Ge1 Cs1 93.39(15) . .
U3 Ge1 Cs1 142.969(15) . .
U2 Ge1 Cs1 73.293(12) 6_557 .
U1 Ge1 Cs1 68.845(12) . .
O1 Cs1 O4 81.74(10) 6_557 2_554
O1 Cs1 O10 58.13(14) 6_557 6_557
O4 Cs1 O10 114.65(14) 2_554 6_557
O1 Cs1 O5 96.72(10) 6_557 .
O4 Cs1 O5 168.20(15) 2_554 .
O10 Cs1 O5 73.57(13) 6_557 .
O1 Cs1 O11 107.57(14) 6_557 6_557
O4 Cs1 O11 67.32(14) 2_554 6_557
O10 Cs1 O11 77.94(10) 6_557 6_557
O5 Cs1 O11 123.95(14) . 6_557
O1 Cs1 O7 165.12(14) 6_557 .
O4 Cs1 O7 103.56(9) 2_554 .
O10 Cs1 O7 128.74(14) 6_557 .
O5 Cs1 O7 75.21(9) . .
O11 Cs1 O7 87.26(12) 6_557 .
O1 Cs1 O3 131.32(11) 6_557 .
O4 Cs1 O3 135.77(10) 2_554 .
O10 Cs1 O3 75.67(13) 6_557 .
O5 Cs1 O3 52.82(11) . .
O11 Cs1 O3 73.94(13) 6_557 .
O7 Cs1 O3 53.07(11) . .
O1 Cs1 O7 56.64(13) 6_557 5_656
O4 Cs1 O7 95.30(12) 2_554 5_656
O10 Cs1 O7 100.68(10) 6_557 5_656
O5 Cs1 O7 74.34(13) . 5_656
O11 Cs1 O7 159.20(14) 6_557 5_656
O7 Cs1 O7 108.69(8) . 5_656
O3 Cs1 O7 126.20(10) . 5_656
O1 Cs1 O6 51.38(10) 6_557 6_557
O4 Cs1 O6 50.68(11) 2_554 6_557
O10 Cs1 O6 64.04(11) 6_557 6_557
O5 Cs1 O6 136.06(10) . 6_557
O11 Cs1 O6 58.57(12) 6_557 6_557
O7 Cs1 O6 142.04(8) . 6_557
O3 Cs1 O6 121.91(9) . 6_557
O7 Cs1 O6 101.87(11) 5_656 6_557
O1 Cs1 Cs1 132.95(7) 6_557 7
O4 Cs1 Cs1 51.71(7) 2_554 7
O10 Cs1 Cs1 130.68(7) 6_557 7
O5 Cs1 Cs1 130.21(7) . 7
O11 Cs1 Cs1 52.76(6) 6_557 7
O7 Cs1 Cs1 55.63(5) . 7
O3 Cs1 Cs1 87.96(6) . 7
O7 Cs1 Cs1 125.61(6) 5_656 7
O6 Cs1 Cs1 88.34(5) 6_557 7
O1 Cs1 O5 104.82(13) 6_557 5_656
O4 Cs1 O5 59.00(13) 2_554 5_656
O10 Cs1 O5 162.95(12) 6_557 5_656
O5 Cs1 O5 110.60(8) . 5_656
O11 Cs1 O5 110.59(8) 6_557 5_656
O7 Cs1 O5 67.59(12) . 5_656
O3 Cs1 O5 120.43(10) . 5_656
O7 Cs1 O5 65.93(7) 5_656 5_656
O6 Cs1 O5 106.96(10) 6_557 5_656
Cs1 Cs1 O5 60.04(4) 7 5_656
O1 Cs1 Cs1 109.63(11) 6_557 5_656
O4 Cs1 Cs1 106.17(11) 2_554 5_656
O10 Cs1 Cs1 133.58(8) 6_557 5_656
O5 Cs1 Cs1 63.21(10) . 5_656
O11 Cs1 Cs1 140.75(8) 6_557 5_656
O7 Cs1 Cs1 55.64(9) . 5_656
O3 Cs1 Cs1 90.45(7) . 5_656
O7 Cs1 Cs1 53.04(8) 5_656 5_656
O6 Cs1 Cs1 147.60(7) 6_557 5_656
Cs1 Cs1 Cs1 91.789(10) 7 5_656
O5 Cs1 Cs1 47.39(7) 5_656 5_656
U3 O1 Cs1 130.62(14) . 4_556
U3 O1 Cs1 130.62(14) . 6_657
Cs1 O1 Cs1 85.90(14) 4_556 6_657
Ge1 O2 Ge1 155.6(3) . 7_565
Ge1 O2 U1 97.69(15) . .
Ge1 O2 U1 97.69(15) 7_565 .
Ge1 O2 U3 92.96(15) . .
Ge1 O2 U3 92.96(15) 7_565 .
U1 O2 U3 126.5(2) . .
Ge1 O3 U2 126.92(19) . .
Ge1 O3 U1 108.90(17) . .
U2 O3 U1 108.94(15) . .
Ge1 O3 Cs1 108.51(16) . .
U2 O3 Cs1 101.09(13) . .
U1 O3 Cs1 98.58(12) . .
U3 O4 Cs1 129.55(17) . 2
U3 O4 Cs1 129.55(17) . 8_666
Cs1 O4 Cs1 76.58(13) 2 8_666
U1 O5 Cs1 124.37(17) . .
U1 O5 Cs1 124.37(17) . 7_565
Cs1 O5 Cs1 80.41(13) . 7_565
U1 O5 Cs1 127.69(19) . 5_656
Cs1 O5 Cs1 69.40(8) . 5_656
Cs1 O5 Cs1 107.03(15) 7_565 5_656
U1 O5 Cs1 127.69(19) . 3_656
Cs1 O5 Cs1 107.04(15) . 3_656
Cs1 O5 Cs1 69.40(8) 7_565 3_656
Cs1 O5 Cs1 59.92(9) 5_656 3_656
Ge1 O6 U3 127.16(18) . 5_657
Ge1 O6 U3 109.74(17) . .
U3 O6 U3 112.06(16) 5_657 .
Ge1 O6 Cs1 120.88(17) . 6_657
U3 O6 Cs1 91.01(11) 5_657 6_657
U3 O6 Cs1 88.72(11) . 6_657
U2 O7 Cs1 115.58(19) . .
U2 O7 Cs1 115.58(19) . 7
Cs1 O7 Cs1 68.75(10) . 7
U2 O7 Cs1 133.43(15) . 3_646
Cs1 O7 Cs1 109.70(15) . 3_646
Cs1 O7 Cs1 71.31(8) 7 3_646
U2 O7 Cs1 133.43(15) . 5_656
Cs1 O7 Cs1 71.31(8) . 5_656
Cs1 O7 Cs1 109.70(15) 7 5_656
Cs1 O7 Cs1 71.23(11) 3_646 5_656
Ge1 O8 Ge1 151.4(3) 7 .
Ge1 O8 U2 103.89(15) 7 6_557
Ge1 O8 U2 103.89(15) . 6_557
Ge1 O9 U1 135.77(19) . 6_557
Ge1 O9 U2 107.42(16) . 6_557
U1 O9 U2 111.39(15) 6_557 6_557
U1 O10 Cs1 139.31(7) . 4_556
U1 O10 Cs1 139.31(7) . 6_657
Cs1 O10 Cs1 81.36(14) 4_556 6_657
U2 O11 Cs1 138.47(13) . 6_657
U2 O11 Cs1 138.47(13) . 4_546
Cs1 O11 Cs1 74.47(13) 6_657 4_546

loop_
_geom_bond_atom_site_label_1
_geom_bond_atom_site_label_2
_geom_bond_distance
_geom_bond_site_symmetry_2
U1 O10 1.800(6) .
U1 O5 1.813(6) .
U1 O9 2.283(4) 4_556
U1 O9 2.283(4) 6_657
U1 O3 2.400(4) .
U1 O3 2.400(4) 7_565
U1 O2 2.474(5) .
U1 Ge1 3.4110(6) .
U1 Ge1 3.4110(6) 7_565
U1 U2 3.85361(7) .
U1 U2 3.85361(7) 1_565
U1 Cs1 4.3501(5) .
U2 O11 1.793(6) .
U2 O7 1.812(6) .
U2 O3 2.335(4) 7
U2 O3 2.335(4) .
U2 O8 2.366(5) 6_657
U2 O9 2.381(3) 6_657
U2 O9 2.381(3) 4_546
U2 Ge1 3.3666(6) 6_657
U2 Ge1 3.3666(6) 4_546
U2 Cs1 4.3832(4) .
U3 O1 1.797(5) .
U3 O4 1.805(5) .
U3 O6 2.327(4) 3_657
U3 O6 2.327(4) 5_657
U3 O6 2.329(4) .
U3 O6 2.329(4) 7_565
U3 O2 2.566(5) .
U3 Ge1 3.3606(6) .
U3 Ge1 3.3606(6) 7_565
U3 U3 3.86173(9) 5_667
U3 U3 3.86173(9) 5_657
U3 Cs1 4.2924(4) 4_556
Ge1 O6 1.760(4) .
Ge1 O3 1.768(4) .
Ge1 O9 1.772(4) .
Ge1 O8 1.8941(14) .
Ge1 O2 2.0410(12) .
Ge1 Cs1 4.1981(7) .
Cs1 O1 2.900(4) 6_557
Cs1 O4 2.993(4) 2_554
Cs1 O10 3.031(4) 6_557
Cs1 O5 3.061(4) .
Cs1 O11 3.065(4) 6_557
Cs1 O7 3.285(4) .
Cs1 O3 3.287(4) .
Cs1 O7 3.393(5) 5_656
Cs1 O6 3.658(4) 6_557
Cs1 Cs1 3.7088(7) 7
Cs1 O5 3.713(5) 5_656
Cs1 Cs1 3.8936(9) 5_656
